data_4512414
loop_
_publ_author_name
'Surov, Artem O.'
'Simagina, Anna A.'
'Manin, Nikolay G.'
'Kuzmina, Lyudmila G.'
'Churakov, Andrei V.'
'Perlovich, German L.'

_publ_section_title
;
 Fenamate Cocrystals with 4,4&#x2032;-Bipyridine: Structural and
 Thermodynamic Aspects
;
_journal_issue 1
_journal_name_full 'Crystal Growth &amp; Design'
_journal_page_first 228
_journal_paper_doi 10.1021/cg5012633
_journal_volume 15
_journal_year 2015
_chemical_formula_moiety '2(C15 H15 N O2), C10 H8 N2'
_chemical_formula_sum 'C40 H38 N4 O4'
_chemical_formula_weight 638.74
_chemical_name_systematic
; 
 ? 
;
_space_group_IT_number 2
_symmetry_cell_setting triclinic
_symmetry_space_group_name_Hall '-P 1'
_symmetry_space_group_name_H-M 'P -1'
_atom_sites_solution_hydrogens difmap
_atom_sites_solution_primary direct
_atom_sites_solution_secondary difmap
_audit_creation_method SHELXL-97
_cell_angle_alpha 106.276(1)
_cell_angle_beta 99.368(1)
_cell_angle_gamma 98.738(1)
_cell_formula_units_Z 1
_cell_length_a 7.3302(4)
_cell_length_b 8.6992(5)
_cell_length_c 13.6719(8)
_cell_measurement_reflns_used 4522
_cell_measurement_temperature 183(2)
_cell_measurement_theta_max 30.500
_cell_measurement_theta_min 2.494
_cell_volume 807.55(8)
_computing_cell_refinement 'SAINT (Bruker, 2008)'
_computing_data_collection '<i>APEX2</i> (Bruker, 2008)'
_computing_data_reduction 'SAINT (Bruker, 2008)'
_computing_molecular_graphics 'SHELXTL (Sheldrick, 2008)'
_computing_publication_material 'SHELXTL (Sheldrick, 2008)'
_computing_structure_refinement 'SHELXTL (Sheldrick, 2008)'
_computing_structure_solution 'SHELXTL (Sheldrick, 2008)'
_diffrn_ambient_temperature 183(2)
_diffrn_measured_fraction_theta_full 0.997
_diffrn_measured_fraction_theta_max 0.997
_diffrn_measurement_device_type 'Bruker SMART APEX II'
_diffrn_measurement_method \w
_diffrn_radiation_monochromator graphite
_diffrn_radiation_source 'fine-focus sealed tube'
_diffrn_radiation_type MoK\a
_diffrn_radiation_wavelength 0.71073
_diffrn_reflns_av_R_equivalents 0.0151
_diffrn_reflns_av_sigmaI/netI 0.0193
_diffrn_reflns_limit_h_max 9
_diffrn_reflns_limit_h_min -9
_diffrn_reflns_limit_k_max 11
_diffrn_reflns_limit_k_min -11
_diffrn_reflns_limit_l_max 18
_diffrn_reflns_limit_l_min -17
_diffrn_reflns_number 8341
_diffrn_reflns_theta_full 28.00
_diffrn_reflns_theta_max 28.00
_diffrn_reflns_theta_min 2.49
_diffrn_standards_decay_% 0
_diffrn_standards_interval_time 0
_diffrn_standards_number 0
_exptl_absorpt_coefficient_mu 0.086
_exptl_absorpt_correction_T_max 0.9649
_exptl_absorpt_correction_T_min 0.9600
_exptl_absorpt_correction_type multi-scan
_exptl_absorpt_process_details 'SADABS (Bruker, 2008)'
_exptl_crystal_colour colourless
_exptl_crystal_density_diffrn 1.313
_exptl_crystal_density_method 'not measured'
_exptl_crystal_description block
_exptl_crystal_F_000 338
_exptl_crystal_size_max 0.48
_exptl_crystal_size_mid 0.46
_exptl_crystal_size_min 0.42
_refine_diff_density_max 0.237
_refine_diff_density_min -0.210
_refine_diff_density_rms 0.045
_refine_ls_extinction_method none
_refine_ls_goodness_of_fit_ref 1.050
_refine_ls_hydrogen_treatment refall
_refine_ls_matrix_type full
_refine_ls_number_parameters 293
_refine_ls_number_reflns 3878
_refine_ls_number_restraints 0
_refine_ls_restrained_S_all 1.050
_refine_ls_R_factor_all 0.0476
_refine_ls_R_factor_gt 0.0406
_refine_ls_shift/su_max 0.000
_refine_ls_shift/su_mean 0.000
_refine_ls_structure_factor_coef Fsqd
_refine_ls_weighting_details 'calc w=1/[\s^2^(Fo^2^)+(0.0591P)^2^+0.1805P] where P=(Fo^2^+2Fc^2^)/3'
_refine_ls_weighting_scheme calc
_refine_ls_wR_factor_gt 0.1088
_refine_ls_wR_factor_ref 0.1137
_reflns_number_gt 3311
_reflns_number_total 3878
_reflns_threshold_expression I>2\s(I)
_cod_data_source_file cg5012633_si_003.cif
_cod_data_source_block MFA-BP
_cod_depositor_comments 'Adding full bibliography for 4512412--4512416.cif.'
_cod_database_code 4512414

loop_
_symmetry_equiv_pos_as_xyz
'x, y, z'
'-x, -y, -z'

loop_
_atom_site_label
_atom_site_type_symbol
_atom_site_fract_x
_atom_site_fract_y
_atom_site_fract_z
_atom_site_U_iso_or_equiv
_atom_site_adp_type
_atom_site_occupancy
_atom_site_symmetry_multiplicity
_atom_site_calc_flag
N1 N 0.25476(15) 0.53453(12) 0.37384(8) 0.0310(2) Uani 1 1 d
O1 O 0.22868(14) 0.24706(10) 0.23216(7) 0.0405(2) Uani 1 1 d
O2 O 0.34588(14) 0.23935(12) 0.09133(7) 0.0395(2) Uani 1 1 d
C11 C 0.37343(15) 0.49866(14) 0.21431(8) 0.0273(2) Uani 1 1 d
C12 C 0.34111(14) 0.59976(13) 0.30874(8) 0.0262(2) Uani 1 1 d
C13 C 0.40229(16) 0.77045(15) 0.33405(10) 0.0319(2) Uani 1 1 d
C14 C 0.49118(18) 0.83742(17) 0.26970(11) 0.0390(3) Uani 1 1 d
C15 C 0.52487(18) 0.73870(18) 0.17790(11) 0.0400(3) Uani 1 1 d
C16 C 0.46583(16) 0.57139(17) 0.15121(10) 0.0338(3) Uani 1 1 d
C17 C 0.30907(15) 0.31941(14) 0.18144(8) 0.0288(2) Uani 1 1 d
C21 C 0.20594(15) 0.62812(12) 0.46609(8) 0.0262(2) Uani 1 1 d
C22 C 0.31561(16) 0.64065(14) 0.56206(9) 0.0302(2) Uani 1 1 d
C23 C 0.26795(17) 0.72400(15) 0.65324(9) 0.0323(3) Uani 1 1 d
C24 C 0.11130(16) 0.79526(13) 0.64837(9) 0.0290(2) Uani 1 1 d
C25 C -0.00028(15) 0.78376(13) 0.55309(9) 0.0261(2) Uani 1 1 d
C26 C 0.04712(15) 0.69944(13) 0.45997(8) 0.0260(2) Uani 1 1 d
C27 C -0.17322(18) 0.85812(17) 0.55011(11) 0.0359(3) Uani 1 1 d
C28 C -0.07247(19) 0.68528(17) 0.35639(10) 0.0362(3) Uani 1 1 d
N2 N 0.19372(16) 0.91949(13) 0.04075(8) 0.0368(2) Uani 1 1 d
C1 C 0.2135(2) 0.80081(18) -0.04081(10) 0.0423(3) Uani 1 1 d
C2 C 0.1403(2) 0.63710(17) -0.05968(10) 0.0406(3) Uani 1 1 d
C3 C 0.03913(16) 0.58767(15) 0.00777(8) 0.0303(2) Uani 1 1 d
C4 C 0.0159(2) 0.71183(17) 0.09147(10) 0.0406(3) Uani 1 1 d
C5 C 0.0948(2) 0.87215(17) 0.10482(11) 0.0430(3) Uani 1 1 d
H11 H 0.216(2) 0.428(2) 0.3516(13) 0.047(4) Uiso 1 1 d
H21 H 0.289(3) 0.124(3) 0.0731(17) 0.081(7) Uiso 1 1 d
H13 H 0.381(2) 0.840(2) 0.3977(13) 0.043(4) Uiso 1 1 d
H14 H 0.533(2) 0.957(2) 0.2912(13) 0.049(4) Uiso 1 1 d
H15 H 0.587(2) 0.7862(19) 0.1334(13) 0.045(4) Uiso 1 1 d
H16 H 0.485(2) 0.4986(19) 0.0869(12) 0.040(4) Uiso 1 1 d
H22 H 0.425(2) 0.5891(19) 0.5630(12) 0.041(4) Uiso 1 1 d
H23 H 0.344(2) 0.7324(18) 0.7205(13) 0.041(4) Uiso 1 1 d
H24 H 0.075(2) 0.8526(18) 0.7134(12) 0.037(4) Uiso 1 1 d
H27A H -0.168(2) 0.937(2) 0.5111(13) 0.050(4) Uiso 1 1 d
H27B H -0.293(3) 0.771(2) 0.5152(14) 0.058(5) Uiso 1 1 d
H27C H -0.185(2) 0.915(2) 0.6219(14) 0.055(5) Uiso 1 1 d
H28A H -0.212(3) 0.645(2) 0.3514(14) 0.063(5) Uiso 1 1 d
H28B H -0.042(3) 0.606(2) 0.2998(15) 0.058(5) Uiso 1 1 d
H28C H -0.059(3) 0.789(3) 0.3426(15) 0.069(6) Uiso 1 1 d
H1 H 0.289(2) 0.838(2) -0.0876(14) 0.054(5) Uiso 1 1 d
H2 H 0.161(3) 0.561(2) -0.1186(15) 0.063(5) Uiso 1 1 d
H4 H -0.051(3) 0.692(2) 0.1443(14) 0.057(5) Uiso 1 1 d
H5 H 0.086(2) 0.962(2) 0.1627(14) 0.051(4) Uiso 1 1 d

loop_
_atom_site_aniso_label
_atom_site_aniso_U_11
_atom_site_aniso_U_22
_atom_site_aniso_U_33
_atom_site_aniso_U_23
_atom_site_aniso_U_13
_atom_site_aniso_U_12
N1 0.0418(5) 0.0235(5) 0.0312(5) 0.0079(4) 0.0182(4) 0.0072(4)
O1 0.0593(6) 0.0301(4) 0.0350(5) 0.0075(4) 0.0245(4) 0.0083(4)
O2 0.0487(5) 0.0424(5) 0.0282(4) 0.0059(4) 0.0175(4) 0.0115(4)
C11 0.0239(5) 0.0354(6) 0.0263(5) 0.0133(4) 0.0061(4) 0.0095(4)
C12 0.0236(5) 0.0305(5) 0.0280(5) 0.0125(4) 0.0070(4) 0.0078(4)
C13 0.0292(5) 0.0303(6) 0.0374(6) 0.0121(5) 0.0084(5) 0.0055(4)
C14 0.0325(6) 0.0366(6) 0.0512(8) 0.0221(6) 0.0082(5) 0.0024(5)
C15 0.0323(6) 0.0530(8) 0.0455(7) 0.0303(6) 0.0135(5) 0.0070(5)
C16 0.0286(5) 0.0494(7) 0.0303(6) 0.0195(5) 0.0098(5) 0.0115(5)
C17 0.0281(5) 0.0373(6) 0.0236(5) 0.0094(4) 0.0081(4) 0.0126(4)
C21 0.0307(5) 0.0215(5) 0.0272(5) 0.0070(4) 0.0114(4) 0.0034(4)
C22 0.0285(5) 0.0303(5) 0.0334(6) 0.0099(5) 0.0090(4) 0.0085(4)
C23 0.0317(6) 0.0362(6) 0.0266(5) 0.0083(5) 0.0035(4) 0.0063(5)
C24 0.0319(5) 0.0270(5) 0.0269(5) 0.0052(4) 0.0107(4) 0.0040(4)
C25 0.0269(5) 0.0231(5) 0.0300(5) 0.0095(4) 0.0101(4) 0.0039(4)
C26 0.0283(5) 0.0238(5) 0.0265(5) 0.0095(4) 0.0076(4) 0.0027(4)
C27 0.0350(6) 0.0404(7) 0.0403(7) 0.0170(6) 0.0152(5) 0.0160(5)
C28 0.0385(6) 0.0419(7) 0.0283(6) 0.0120(5) 0.0050(5) 0.0093(5)
N2 0.0425(6) 0.0379(6) 0.0292(5) 0.0064(4) 0.0068(4) 0.0150(4)
C1 0.0484(7) 0.0450(7) 0.0316(6) 0.0054(5) 0.0154(6) 0.0093(6)
C2 0.0470(7) 0.0415(7) 0.0282(6) -0.0009(5) 0.0140(5) 0.0102(6)
C3 0.0299(5) 0.0375(6) 0.0219(5) 0.0044(4) 0.0019(4) 0.0150(5)
C4 0.0564(8) 0.0393(7) 0.0304(6) 0.0075(5) 0.0189(6) 0.0186(6)
C5 0.0615(8) 0.0370(7) 0.0329(6) 0.0049(5) 0.0185(6) 0.0196(6)

loop_
_atom_type_symbol
_atom_type_description
_atom_type_scat_dispersion_real
_atom_type_scat_dispersion_imag
_atom_type_scat_source
C C 0.0033 0.0016 'International Tables Vol C Tables 4.2.6.8 and 6.1.1.4'
H H 0.0000 0.0000 'International Tables Vol C Tables 4.2.6.8 and 6.1.1.4'
N N 0.0061 0.0033 'International Tables Vol C Tables 4.2.6.8 and 6.1.1.4'
O O 0.0106 0.0060 'International Tables Vol C Tables 4.2.6.8 and 6.1.1.4'

loop_
_geom_angle_atom_site_label_1
_geom_angle_atom_site_label_2
_geom_angle_atom_site_label_3
_geom_angle
_geom_angle_site_symmetry_3
C12 N1 C21 124.73(9) .
C12 N1 H11 115.3(11) .
C21 N1 H11 119.5(11) .
C17 O2 H21 109.2(13) .
C16 C11 C12 119.32(11) .
C16 C11 C17 119.78(10) .
C12 C11 C17 120.90(10) .
N1 C12 C13 120.62(10) .
N1 C12 C11 121.52(10) .
C13 C12 C11 117.87(10) .
C14 C13 C12 121.14(12) .
C14 C13 H13 120.3(9) .
C12 C13 H13 118.6(9) .
C13 C14 C15 121.10(12) .
C13 C14 H14 118.1(10) .
C15 C14 H14 120.8(10) .
C16 C15 C14 118.88(11) .
C16 C15 H15 120.4(10) .
C14 C15 H15 120.7(10) .
C15 C16 C11 121.69(12) .
C15 C16 H16 121.1(9) .
C11 C16 H16 117.2(9) .
O1 C17 O2 121.34(11) .
O1 C17 C11 123.68(10) .
O2 C17 C11 114.97(10) .
C22 C21 C26 120.93(10) .
C22 C21 N1 118.13(10) .
C26 C21 N1 120.89(10) .
C23 C22 C21 119.89(10) .
C23 C22 H22 121.7(9) .
C21 C22 H22 118.4(9) .
C22 C23 C24 119.80(11) .
C22 C23 H23 120.0(9) .
C24 C23 H23 120.2(9) .
C23 C24 C25 121.12(10) .
C23 C24 H24 119.9(8) .
C25 C24 H24 119.0(8) .
C24 C25 C26 119.50(10) .
C24 C25 C27 119.98(10) .
C26 C25 C27 120.51(10) .
C21 C26 C25 118.75(10) .
C21 C26 C28 121.08(10) .
C25 C26 C28 120.16(10) .
C25 C27 H27A 111.2(10) .
C25 C27 H27B 111.3(10) .
H27A C27 H27B 107.4(14) .
C25 C27 H27C 110.5(10) .
H27A C27 H27C 108.7(14) .
H27B C27 H27C 107.5(14) .
C26 C28 H28A 112.5(11) .
C26 C28 H28B 112.0(11) .
H28A C28 H28B 104.2(15) .
C26 C28 H28C 111.8(12) .
H28A C28 H28C 107.4(16) .
H28B C28 H28C 108.5(16) .
C5 N2 C1 116.28(12) .
N2 C1 C2 123.52(12) .
N2 C1 H1 115.5(10) .
C2 C1 H1 121.0(10) .
C1 C2 C3 120.18(11) .
C1 C2 H2 118.4(12) .
C3 C2 H2 121.4(12) .
C4 C3 C2 116.10(12) .
C4 C3 C3 121.61(14) 2_565
C2 C3 C3 122.29(13) 2_565
C5 C4 C3 119.89(12) .
C5 C4 H4 116.5(11) .
C3 C4 H4 123.6(11) .
N2 C5 C4 124.02(12) .
N2 C5 H5 113.2(10) .
C4 C5 H5 122.7(10) .

loop_
_geom_bond_atom_site_label_1
_geom_bond_atom_site_label_2
_geom_bond_distance
_geom_bond_site_symmetry_2
N1 C12 1.3683(14) .
N1 C21 1.4288(14) .
N1 H11 0.874(17) .
O1 C17 1.2203(14) .
O2 C17 1.3267(13) .
O2 H21 0.97(2) .
C11 C16 1.4033(15) .
C11 C12 1.4223(15) .
C11 C17 1.4733(16) .
C12 C13 1.4088(16) .
C13 C14 1.3772(17) .
C13 H13 0.961(16) .
C14 C15 1.391(2) .
C14 H14 0.980(17) .
C15 C16 1.378(2) .
C15 H15 0.961(16) .
C16 H16 0.975(15) .
C21 C22 1.3891(16) .
C21 C26 1.4014(15) .
C22 C23 1.3835(16) .
C22 H22 0.978(16) .
C23 C24 1.3863(17) .
C23 H23 0.973(16) .
C24 C25 1.3897(16) .
C24 H24 0.989(15) .
C25 C26 1.4062(15) .
C25 C27 1.5081(16) .
C26 C28 1.5015(16) .
C27 H27A 0.978(18) .
C27 H27B 1.011(19) .
C27 H27C 0.992(18) .
C28 H28A 1.01(2) .
C28 H28B 0.961(19) .
C28 H28C 0.97(2) .
N2 C5 1.3343(18) .
N2 C1 1.3353(16) .
C1 C2 1.378(2) .
C1 H1 0.994(18) .
C2 C3 1.3905(18) .
C2 H2 0.940(19) .
C3 C4 1.3899(16) .
C3 C3 1.488(2) 2_565
C4 C5 1.375(2) .
C4 H4 0.973(18) .
C5 H5 0.961(17) .

loop_
_geom_hbond_atom_site_label_D
_geom_hbond_atom_site_label_H
_geom_hbond_atom_site_label_A
_geom_hbond_distance_DH
_geom_hbond_distance_HA
_geom_hbond_distance_DA
_geom_hbond_angle_DHA
_geom_hbond_site_symmetry_A
N1 H11 O1 0.874(17) 1.950(17) 2.6573(13) 137.0(15) .
O2 H21 N2 0.97(2) 1.71(2) 2.6818(15) 179(2) 1_545
